data_4028153
loop_
_publ_author_name
'Francois Grillet'
'Kay M. Brummond'

_publ_section_title
;
 Enantioselective Synthesis of 5,7-Bicyclic Ring Systems from Axially
 Chiral Allenes Using a Rh(I)-Catalyzed Cyclocarbonylation Reaction
;
_journal_name_full 'Journal of Organic Chemistry'
_journal_page_first 3737
_journal_page_last 3754
_journal_paper_doi 10.1021/jo4002432
_journal_volume 78
_journal_year 2013
_chemical_absolute_configuration ad
_chemical_formula_sum 'C26 H31 N O3 S Si'
_chemical_formula_weight 465.67
_chemical_name_systematic
; 
 ? 
;
_space_group_IT_number 5
_symmetry_cell_setting monoclinic
_symmetry_space_group_name_Hall 'C 2y'
_symmetry_space_group_name_H-M 'C 1 2 1'
_atom_sites_solution_hydrogens geom
_atom_sites_solution_primary direct
_atom_sites_solution_secondary difmap
_audit_creation_method SHELXL-97
_cell_angle_alpha 90.00
_cell_angle_beta 93.3470(10)
_cell_angle_gamma 90.00
_cell_formula_units_Z 4
_cell_length_a 19.4022(8)
_cell_length_b 8.9420(4)
_cell_length_c 14.2378(6)
_cell_measurement_temperature 150(2)
_cell_volume 2465.97(18)
_computing_structure_refinement 'SHELXL-97 (Sheldrick, 2008)'
_computing_structure_solution 'SHELXS-97 (Sheldrick, 2008)'
_diffrn_ambient_temperature 150(2)
_diffrn_measured_fraction_theta_full 0.995
_diffrn_measured_fraction_theta_max 0.995
_diffrn_radiation_monochromator graphite
_diffrn_radiation_source 'fine-focus sealed tube'
_diffrn_radiation_type CuK\a
_diffrn_radiation_wavelength 1.54178
_diffrn_reflns_av_R_equivalents 0.1779
_diffrn_reflns_av_sigmaI/netI 0.1056
_diffrn_reflns_limit_h_max 21
_diffrn_reflns_limit_h_min -23
_diffrn_reflns_limit_k_max 10
_diffrn_reflns_limit_k_min -10
_diffrn_reflns_limit_l_max 17
_diffrn_reflns_limit_l_min -17
_diffrn_reflns_number 16423
_diffrn_reflns_theta_full 70.05
_diffrn_reflns_theta_max 70.05
_diffrn_reflns_theta_min 3.11
_exptl_absorpt_coefficient_mu 1.846
_exptl_absorpt_correction_T_max 0.7323
_exptl_absorpt_correction_T_min 0.6978
_exptl_absorpt_correction_type multi-scan
_exptl_absorpt_process_details 'Bruker Sadabs'
_exptl_crystal_density_diffrn 1.254
_exptl_crystal_F_000 992
_exptl_crystal_size_max 0.21
_exptl_crystal_size_mid 0.19
_exptl_crystal_size_min 0.18
_refine_diff_density_max 1.224
_refine_diff_density_min -1.342
_refine_diff_density_rms 0.138
_refine_ls_abs_structure_details 'Flack H D (1983), Acta Cryst. A39, 876-881'
_refine_ls_abs_structure_Flack -0.02(5)
_refine_ls_extinction_method none
_refine_ls_goodness_of_fit_ref 4.123
_refine_ls_hydrogen_treatment constr
_refine_ls_matrix_type full
_refine_ls_number_parameters 293
_refine_ls_number_reflns 4528
_refine_ls_number_restraints 1
_refine_ls_restrained_S_all 4.122
_refine_ls_R_factor_all 0.1345
_refine_ls_R_factor_gt 0.1340
_refine_ls_shift/su_max 0.002
_refine_ls_shift/su_mean 0.000
_refine_ls_structure_factor_coef Fsqd
_refine_ls_weighting_details 'calc w=1/[\s^2^(Fo^2^)+(0.0680P)^2^+0.0000P] where P=(Fo^2^+2Fc^2^)/3'
_refine_ls_weighting_scheme calc
_refine_ls_wR_factor_gt 0.3943
_refine_ls_wR_factor_ref 0.3947
_reflns_number_gt 4464
_reflns_number_total 4528
_reflns_threshold_expression >2sigma(I)
_cod_data_source_file jo4002432_si_001.cif
_cod_data_source_block frg2
_cod_original_sg_symbol_H-M 'C 2'
_cod_database_code 4028153

loop_
_symmetry_equiv_pos_as_xyz
'x, y, z'
'-x, y, -z'
'x+1/2, y+1/2, z'
'-x+1/2, y+1/2, -z'

loop_
_atom_site_label
_atom_site_type_symbol
_atom_site_fract_x
_atom_site_fract_y
_atom_site_fract_z
_atom_site_U_iso_or_equiv
_atom_site_adp_type
_atom_site_occupancy
_atom_site_symmetry_multiplicity
_atom_site_calc_flag
_atom_site_refinement_flags
C1 C 0.7025(5) 0.6422(12) 0.1404(6) 0.050(2) Uani 1 1 d .
H1A H 0.7453 0.6922 0.1524 0.060 Uiso 1 1 calc R
O1 O 1.0205(3) 0.7555(9) 0.3395(4) 0.0515(16) Uani 1 1 d .
N1 N 0.9477(3) 0.5597(7) 0.4003(4) 0.0323(13) Uani 1 1 d .
S1 S 1.00365(8) 0.5991(2) 0.32418(11) 0.0372(6) Uani 1 1 d .
Si1 Si 0.70345(9) 0.6297(2) 0.33860(13) 0.0304(5) Uani 1 1 d .
C2 C 0.6772(6) 0.6240(15) 0.0490(6) 0.064(3) Uani 1 1 d .
H2A H 0.7013 0.6650 -0.0012 0.077 Uiso 1 1 calc R
O2 O 1.0566(3) 0.4863(8) 0.3321(4) 0.0486(15) Uani 1 1 d .
C3 C 0.6163(6) 0.5457(14) 0.0302(6) 0.061(3) Uani 1 1 d .
H3A H 0.5997 0.5289 -0.0330 0.073 Uiso 1 1 calc R
O3 O 0.8160(3) 0.0825(8) 0.1839(4) 0.0450(13) Uani 1 1 d .
C4 C 0.5801(5) 0.4924(13) 0.1033(6) 0.054(2) Uani 1 1 d .
H4A H 0.5373 0.4427 0.0905 0.064 Uiso 1 1 calc R
C5 C 0.6056(4) 0.5109(10) 0.1957(5) 0.0377(16) Uani 1 1 d .
H5A H 0.5812 0.4700 0.2457 0.045 Uiso 1 1 calc R
C6 C 0.6673(3) 0.5896(9) 0.2156(5) 0.0329(14) Uani 1 1 d .
C7 C 0.7870(3) 0.5296(8) 0.3715(4) 0.0270(13) Uani 1 1 d .
C8 C 0.8106(3) 0.4033(8) 0.3319(4) 0.0261(13) Uani 1 1 d .
C9 C 0.7723(3) 0.3049(8) 0.2599(4) 0.0278(13) Uani 1 1 d .
H9A H 0.7596 0.3627 0.2013 0.033 Uiso 1 1 calc R
C10 C 0.8245(4) 0.1839(9) 0.2407(5) 0.0333(15) Uani 1 1 d .
C11 C 0.8862(4) 0.2093(9) 0.3020(5) 0.0358(16) Uani 1 1 d .
C12 C 0.8786(3) 0.3336(8) 0.3535(4) 0.0279(13) Uani 1 1 d .
C13 C 0.9334(3) 0.3993(8) 0.4197(5) 0.0312(14) Uani 1 1 d .
H13A H 0.9188 0.3896 0.4850 0.037 Uiso 1 1 calc R
H13B H 0.9766 0.3413 0.4151 0.037 Uiso 1 1 calc R
C14 C 0.8981(4) 0.6712(9) 0.4272(5) 0.0358(15) Uani 1 1 d .
H14A H 0.8902 0.7428 0.3746 0.043 Uiso 1 1 calc R
H14B H 0.9182 0.7276 0.4820 0.043 Uiso 1 1 calc R
C15 C 0.8288(3) 0.6072(8) 0.4521(4) 0.0309(14) Uani 1 1 d .
H15A H 0.8006 0.6894 0.4761 0.037 Uiso 1 1 calc R
H15B H 0.8370 0.5343 0.5039 0.037 Uiso 1 1 calc R
C16 C 0.7080(4) 0.2304(9) 0.2981(5) 0.0321(14) Uani 1 1 d .
H16A H 0.6731 0.3068 0.3086 0.048 Uiso 1 1 calc R
H16B H 0.7209 0.1799 0.3576 0.048 Uiso 1 1 calc R
H16C H 0.6891 0.1571 0.2523 0.048 Uiso 1 1 calc R
C17 C 0.9468(5) 0.1055(11) 0.3013(7) 0.053(2) Uani 1 1 d .
H17A H 0.9894 0.1616 0.3163 0.079 Uiso 1 1 calc R
H17B H 0.9487 0.0603 0.2387 0.079 Uiso 1 1 calc R
H17C H 0.9418 0.0266 0.3482 0.079 Uiso 1 1 calc R
C18 C 0.6393(4) 0.5817(14) 0.4272(5) 0.051(2) Uani 1 1 d .
H18A H 0.5956 0.6329 0.4109 0.077 Uiso 1 1 calc R
H18B H 0.6571 0.6136 0.4899 0.077 Uiso 1 1 calc R
H18C H 0.6316 0.4733 0.4273 0.077 Uiso 1 1 calc R
C19 C 0.7216(5) 0.8339(10) 0.3440(8) 0.052(2) Uani 1 1 d .
H19A H 0.6792 0.8895 0.3272 0.077 Uiso 1 1 calc R
H19B H 0.7567 0.8588 0.2997 0.077 Uiso 1 1 calc R
H19C H 0.7386 0.8610 0.4079 0.077 Uiso 1 1 calc R
C20 C 0.9674(5) 0.4518(14) 0.1605(6) 0.055(2) Uani 1 1 d .
H20A H 0.9940 0.3705 0.1859 0.065 Uiso 1 1 calc R
C21 C 0.9328(6) 0.4407(18) 0.0725(7) 0.072(4) Uani 1 1 d .
H21A H 0.9364 0.3506 0.0378 0.087 Uiso 1 1 calc R
C22 C 0.8930(6) 0.5577(19) 0.0336(7) 0.071(4) Uani 1 1 d .
C23 C 0.8887(6) 0.6845(17) 0.0864(7) 0.067(3) Uani 1 1 d .
H23A H 0.8608 0.7643 0.0618 0.081 Uiso 1 1 calc R
C24 C 0.9227(5) 0.7031(13) 0.1738(6) 0.052(2) Uani 1 1 d .
H24A H 0.9191 0.7939 0.2078 0.063 Uiso 1 1 calc R
C25 C 0.9623(4) 0.5842(12) 0.2105(5) 0.0448(19) Uani 1 1 d .
C26 C 0.8578(10) 0.540(3) -0.0632(8) 0.113(7) Uani 1 1 d .
H26A H 0.8501 0.6384 -0.0918 0.170 Uiso 1 1 calc R
H26B H 0.8133 0.4892 -0.0579 0.170 Uiso 1 1 calc R
H26C H 0.8870 0.4797 -0.1025 0.170 Uiso 1 1 calc R

loop_
_atom_site_aniso_label
_atom_site_aniso_U_11
_atom_site_aniso_U_22
_atom_site_aniso_U_33
_atom_site_aniso_U_23
_atom_site_aniso_U_13
_atom_site_aniso_U_12
C1 0.035(4) 0.068(5) 0.047(4) 0.014(4) 0.005(3) -0.009(4)
O1 0.039(3) 0.064(4) 0.051(3) 0.004(3) -0.001(3) -0.023(3)
N1 0.025(3) 0.043(3) 0.028(3) 0.002(2) -0.002(2) -0.003(2)
S1 0.0224(9) 0.0549(12) 0.0335(9) 0.0039(7) -0.0040(6) -0.0078(7)
Si1 0.0203(9) 0.0384(10) 0.0326(9) -0.0022(7) 0.0002(6) 0.0055(6)
C2 0.063(6) 0.092(8) 0.037(4) 0.023(5) 0.004(4) 0.004(6)
O2 0.024(2) 0.074(4) 0.047(3) -0.005(3) -0.005(2) 0.007(3)
C3 0.065(6) 0.081(7) 0.035(4) 0.018(5) -0.011(4) 0.003(5)
O3 0.040(3) 0.060(3) 0.034(2) -0.018(3) -0.003(2) 0.008(3)
C4 0.039(4) 0.074(6) 0.046(4) 0.005(4) -0.012(4) -0.004(4)
C5 0.021(3) 0.051(4) 0.040(4) -0.001(3) -0.004(3) 0.006(3)
C6 0.023(3) 0.047(4) 0.029(3) 0.004(3) -0.001(2) 0.009(3)
C7 0.016(3) 0.044(3) 0.020(2) 0.006(2) -0.002(2) 0.004(2)
C8 0.021(3) 0.041(3) 0.016(3) 0.002(3) -0.003(2) -0.004(2)
C9 0.024(3) 0.039(3) 0.020(3) -0.003(3) -0.002(2) 0.000(3)
C10 0.028(4) 0.046(4) 0.026(3) -0.005(3) 0.004(3) 0.005(3)
C11 0.026(4) 0.047(4) 0.034(3) -0.003(3) 0.001(3) 0.006(3)
C12 0.022(3) 0.038(3) 0.023(3) -0.002(3) -0.005(2) -0.003(3)
C13 0.020(3) 0.043(4) 0.030(3) 0.001(3) -0.009(2) 0.003(3)
C14 0.030(4) 0.044(4) 0.033(3) -0.002(3) -0.006(3) -0.009(3)
C15 0.029(3) 0.042(4) 0.021(3) -0.006(3) -0.003(2) -0.001(3)
C16 0.024(3) 0.041(3) 0.031(3) -0.007(3) 0.000(2) -0.003(3)
C17 0.037(4) 0.055(5) 0.065(5) -0.026(4) -0.012(4) 0.015(4)
C18 0.031(4) 0.085(6) 0.038(4) -0.010(4) 0.005(3) 0.011(4)
C19 0.041(5) 0.038(4) 0.075(6) -0.001(4) -0.007(4) 0.008(3)
C20 0.048(5) 0.079(6) 0.036(4) -0.007(4) -0.001(4) -0.020(5)
C21 0.063(7) 0.112(10) 0.041(5) -0.008(6) 0.003(5) -0.039(7)
C22 0.056(6) 0.123(10) 0.033(4) 0.011(6) -0.006(4) -0.028(7)
C23 0.045(5) 0.106(9) 0.049(5) 0.031(6) -0.013(4) -0.010(5)
C24 0.044(5) 0.072(6) 0.040(4) 0.023(4) -0.008(3) -0.002(4)
C25 0.034(4) 0.070(5) 0.030(3) 0.013(4) -0.002(3) -0.012(4)
C26 0.098(11) 0.20(2) 0.042(6) 0.009(9) -0.031(6) -0.029(13)

loop_
_atom_type_symbol
_atom_type_description
_atom_type_scat_dispersion_real
_atom_type_scat_dispersion_imag
_atom_type_scat_source
C C 0.0181 0.0091 'International Tables Vol C Tables 4.2.6.8 and 6.1.1.4'
H H 0.0000 0.0000 'International Tables Vol C Tables 4.2.6.8 and 6.1.1.4'
O O 0.0492 0.0322 'International Tables Vol C Tables 4.2.6.8 and 6.1.1.4'
Si Si 0.2541 0.3302 'International Tables Vol C Tables 4.2.6.8 and 6.1.1.4'
S S 0.3331 0.5567 'International Tables Vol C Tables 4.2.6.8 and 6.1.1.4'
N N 0.0311 0.0180 'International Tables Vol C Tables 4.2.6.8 and 6.1.1.4'

loop_
_geom_angle_atom_site_label_1
_geom_angle_atom_site_label_2
_geom_angle_atom_site_label_3
_geom_angle
C2 C1 C6 121.8(9)
C2 C1 H1A 119.1
C6 C1 H1A 119.1
C14 N1 C13 118.6(6)
C14 N1 S1 120.6(5)
C13 N1 S1 118.2(5)
O2 S1 O1 120.7(4)
O2 S1 N1 107.4(4)
O1 S1 N1 105.3(4)
O2 S1 C25 107.6(4)
O1 S1 C25 107.3(4)
N1 S1 C25 108.1(3)
C19 Si1 C18 109.2(5)
C19 Si1 C6 106.5(4)
C18 Si1 C6 110.9(4)
C19 Si1 C7 107.3(4)
C18 Si1 C7 108.6(4)
C6 Si1 C7 114.1(3)
C1 C2 C3 119.8(9)
C1 C2 H2A 120.1
C3 C2 H2A 120.1
C4 C3 C2 119.8(8)
C4 C3 H3A 120.1
C2 C3 H3A 120.1
C3 C4 C5 120.4(9)
C3 C4 H4A 119.8
C5 C4 H4A 119.8
C4 C5 C6 120.3(8)
C4 C5 H5A 119.9
C6 C5 H5A 119.9
C1 C6 C5 117.9(7)
C1 C6 Si1 118.7(6)
C5 C6 Si1 123.4(5)
C8 C7 C15 120.8(6)
C8 C7 Si1 126.8(5)
C15 C7 Si1 112.4(5)
C7 C8 C12 125.9(6)
C7 C8 C9 127.0(6)
C12 C8 C9 107.0(6)
C8 C9 C10 103.3(5)
C8 C9 C16 112.9(5)
C10 C9 C16 108.5(6)
C8 C9 H9A 110.6
C10 C9 H9A 110.6
C16 C9 H9A 110.6
O3 C10 C11 125.9(7)
O3 C10 C9 125.7(7)
C11 C10 C9 108.3(6)
C12 C11 C10 110.0(6)
C12 C11 C17 128.9(7)
C10 C11 C17 121.1(7)
C11 C12 C8 111.2(6)
C11 C12 C13 124.8(6)
C8 C12 C13 123.9(6)
N1 C13 C12 113.2(6)
N1 C13 H13A 108.9
C12 C13 H13A 108.9
N1 C13 H13B 108.9
C12 C13 H13B 108.9
H13A C13 H13B 107.8
N1 C14 C15 114.3(6)
N1 C14 H14A 108.7
C15 C14 H14A 108.7
N1 C14 H14B 108.7
C15 C14 H14B 108.7
H14A C14 H14B 107.6
C14 C15 C7 115.6(5)
C14 C15 H15A 108.4
C7 C15 H15A 108.4
C14 C15 H15B 108.4
C7 C15 H15B 108.4
H15A C15 H15B 107.5
C9 C16 H16A 109.5
C9 C16 H16B 109.5
H16A C16 H16B 109.5
C9 C16 H16C 109.5
H16A C16 H16C 109.5
H16B C16 H16C 109.5
C11 C17 H17A 109.5
C11 C17 H17B 109.5
H17A C17 H17B 109.5
C11 C17 H17C 109.5
H17A C17 H17C 109.5
H17B C17 H17C 109.5
Si1 C18 H18A 109.5
Si1 C18 H18B 109.5
H18A C18 H18B 109.5
Si1 C18 H18C 109.5
H18A C18 H18C 109.5
H18B C18 H18C 109.5
Si1 C19 H19A 109.5
Si1 C19 H19B 109.5
H19A C19 H19B 109.5
Si1 C19 H19C 109.5
H19A C19 H19C 109.5
H19B C19 H19C 109.5
C21 C20 C25 118.5(11)
C21 C20 H20A 120.7
C25 C20 H20A 120.7
C20 C21 C22 122.1(13)
C20 C21 H21A 119.0
C22 C21 H21A 119.0
C23 C22 C21 117.0(9)
C23 C22 C26 123.5(15)
C21 C22 C26 119.5(16)
C22 C23 C24 123.6(12)
C22 C23 H23A 118.2
C24 C23 H23A 118.2
C23 C24 C25 117.9(11)
C23 C24 H24A 121.1
C25 C24 H24A 121.1
C20 C25 C24 120.8(8)
C20 C25 S1 119.4(7)
C24 C25 S1 119.7(8)
C22 C26 H26A 109.5
C22 C26 H26B 109.5
H26A C26 H26B 109.5
C22 C26 H26C 109.5
H26A C26 H26C 109.5
H26B C26 H26C 109.5

loop_
_geom_bond_atom_site_label_1
_geom_bond_atom_site_label_2
_geom_bond_distance
C1 C2 1.374(14)
C1 C6 1.386(10)
C1 H1A 0.9500
O1 S1 1.450(7)
N1 C14 1.452(10)
N1 C13 1.490(10)
N1 S1 1.618(6)
S1 O2 1.439(7)
S1 C25 1.769(8)
Si1 C19 1.861(10)
Si1 C18 1.874(8)
Si1 C6 1.882(7)
Si1 C7 1.887(6)
C2 C3 1.385(17)
C2 H2A 0.9500
C3 C4 1.375(15)
C3 H3A 0.9500
O3 C10 1.220(10)
C4 C5 1.389(11)
C4 H4A 0.9500
C5 C6 1.403(11)
C5 H5A 0.9500
C7 C8 1.354(10)
C7 C15 1.532(9)
C8 C12 1.474(9)
C8 C9 1.513(8)
C9 C10 1.517(9)
C9 C16 1.541(9)
C9 H9A 1.0000
C10 C11 1.458(10)
C11 C12 1.344(10)
C11 C17 1.498(11)
C12 C13 1.500(9)
C13 H13A 0.9900
C13 H13B 0.9900
C14 C15 1.522(9)
C14 H14A 0.9900
C14 H14B 0.9900
C15 H15A 0.9900
C15 H15B 0.9900
C16 H16A 0.9800
C16 H16B 0.9800
C16 H16C 0.9800
C17 H17A 0.9800
C17 H17B 0.9800
C17 H17C 0.9800
C18 H18A 0.9800
C18 H18B 0.9800
C18 H18C 0.9800
C19 H19A 0.9800
C19 H19B 0.9800
C19 H19C 0.9800
C20 C21 1.390(14)
C20 C25 1.388(15)
C20 H20A 0.9500
C21 C22 1.40(2)
C21 H21A 0.9500
C22 C23 1.37(2)
C22 C26 1.510(14)
C23 C24 1.384(14)
C23 H23A 0.9500
C24 C25 1.396(14)
C24 H24A 0.9500
C26 H26A 0.9800
C26 H26B 0.9800
C26 H26C 0.9800
